data_7249333
loop_
_publ_author_name
'Poungsripong, Peeranuch'
'Boonprab, Theerapoom'
'Harding, Phimphaka'
'Murray, Keith S.'
'Phonsri, Wasinee'
'Zhang, Ningjin'
'Kitchen, Jonathan A.'
'Harding, David J.'

_publ_section_title
;
 Synthesis, mixed-spin-state structure and Langmuir-Blodgett deposition of
 amphiphilic Fe(iii) quinolylsalicylaldiminate complexes.
;
_journal_issue 39
_journal_name_full 'RSC advances'
_journal_page_first 28716
_journal_page_last 28723
_journal_paper_doi 10.1039/d4ra06111j
_journal_volume 14
_journal_year 2024
_chemical_formula_moiety 'C28 H36 N2 O2, 0.5(H2 O)'
_chemical_formula_sum 'C28 H37 N2 O2.5'
_chemical_formula_weight 441.59
_space_group_crystal_system triclinic
_space_group_IT_number 2
_space_group_name_Hall '-P 1'
_space_group_name_H-M_alt 'P -1'
_atom_sites_solution_hydrogens mixed
_atom_sites_solution_primary dual
_audit_creation_date 2019-10-29
_audit_creation_method
;
Olex2 1.2
(compiled May 18 2018 14:05:52 for OlexSys, GUI svn.r5506)
;
_audit_update_record
;
2024-05-21 deposited with the CCDC.	2024-09-04 downloaded from the CCDC.
;
_cell_angle_alpha 87.836(2)
_cell_angle_beta 79.244(2)
_cell_angle_gamma 74.869(3)
_cell_formula_units_Z 4
_cell_length_a 11.2840(4)
_cell_length_b 12.1389(4)
_cell_length_c 19.1724(5)
_cell_measurement_reflns_used 10861
_cell_measurement_temperature 100.00(10)
_cell_measurement_theta_max 30.4340
_cell_measurement_theta_min 2.0260
_cell_volume 2490.40(14)
_computing_cell_refinement 'CrysAlisPro 1.171.40.43a (Rigaku OD, 2019)'
_computing_data_collection 'CrysAlisPro 1.171.40.43a (Rigaku OD, 2019)'
_computing_data_reduction 'CrysAlisPro 1.171.40.43a (Rigaku OD, 2019)'
_computing_molecular_graphics 'Olex2 (Dolomanov et al., 2009)'
_computing_publication_material 'Olex2 (Dolomanov et al., 2009)'
_computing_structure_refinement 'ShelXL (Sheldrick, 2015)'
_computing_structure_solution 'ShelXT (Sheldrick, 2015)'
_diffrn_ambient_environment N~2~
_diffrn_ambient_temperature 100.00(10)
_diffrn_detector 'CCD plate'
_diffrn_detector_area_resol_mean 28.5714
_diffrn_detector_type 'Rigaku HG Saturn724+ (2x2 bin mode)'
_diffrn_measured_fraction_theta_full 0.999
_diffrn_measured_fraction_theta_max 0.999
_diffrn_measurement_details
;
List of Runs (angles in degrees, time in seconds):

  # Type    Start    End  Width  t~exp~   \w     \q     \k     \f   Frames
#--------------------------------------------------------------------------
  1  \w    -58.00  66.00   1.00   30.00    --  -22.90  57.00  90.00  124
  2  \w    -58.00  66.00   1.00   30.00    --  -22.90  57.00   0.00  124
  3  \w   -112.00  15.00   1.00   30.00    --  -22.90 -72.00  60.00  127
  4  \w   -112.00  15.00   1.00   30.00    --  -22.90 -72.00-120.00  127
  5  \w   -112.00  15.00   1.00   30.00    --  -22.90 -72.00 120.00  127
  6  \w    -61.00  66.00   1.00   30.00    --  -22.90  72.00  30.00  127
  7  \w   -112.00  15.00   1.00   30.00    --  -22.90 -72.00-180.00  127
  8  \w    -61.00 -36.00   1.00   30.00    --  -22.90  72.00-180.00   25
;
_diffrn_measurement_device 'four-circle diffractometer'
_diffrn_measurement_device_type 'XtaLAB AFC12 (RCD3): Kappa single'
_diffrn_measurement_method '\w scans'
_diffrn_measurement_specimen_support 'MiTeGen MicroLoop'
_diffrn_orient_matrix_type 'CrysAlisPro convention (1999,Acta A55,543-557)'
_diffrn_orient_matrix_UB_11 -0.0418750000
_diffrn_orient_matrix_UB_12 0.0512882000
_diffrn_orient_matrix_UB_13 -0.0082886000
_diffrn_orient_matrix_UB_21 -0.0140913000
_diffrn_orient_matrix_UB_22 0.0169342000
_diffrn_orient_matrix_UB_23 0.0362525000
_diffrn_orient_matrix_UB_31 0.0493494000
_diffrn_orient_matrix_UB_32 0.0273349000
_diffrn_orient_matrix_UB_33 -0.0059440000
_diffrn_radiation_collimation 0.2
_diffrn_radiation_monochromator mirror
_diffrn_radiation_probe x-ray
_diffrn_radiation_type MoK\a
_diffrn_radiation_wavelength 0.71073
_diffrn_reflns_av_R_equivalents 0.0521
_diffrn_reflns_av_unetI/netI 0.0495
_diffrn_reflns_Laue_measured_fraction_full 0.999
_diffrn_reflns_Laue_measured_fraction_max 0.999
_diffrn_reflns_limit_h_max 13
_diffrn_reflns_limit_h_min -14
_diffrn_reflns_limit_k_max 15
_diffrn_reflns_limit_k_min -15
_diffrn_reflns_limit_l_max 23
_diffrn_reflns_limit_l_min -23
_diffrn_reflns_number 45828
_diffrn_reflns_point_group_measured_fraction_full 0.999
_diffrn_reflns_point_group_measured_fraction_max 0.999
_diffrn_reflns_theta_full 25.242
_diffrn_reflns_theta_max 26.372
_diffrn_reflns_theta_min 1.902
_diffrn_source 'Rotating-anode X-ray tube'
_diffrn_source_current 55.0
_diffrn_source_power 2.475
_diffrn_source_target Mo
_diffrn_source_type 'Rigaku (Mo) X-ray Source'
_diffrn_source_voltage 45.0
_exptl_absorpt_coefficient_mu 0.075
_exptl_absorpt_correction_T_max 1.00000
_exptl_absorpt_correction_T_min 0.83518
_exptl_absorpt_correction_type multi-scan
_exptl_absorpt_process_details
;
CrysAlisPro 1.171.40.43a (Rigaku Oxford Diffraction, 2019)
Empirical absorption correction using spherical harmonics,
 implemented in SCALE3 ABSPACK scaling algorithm.
;
_exptl_crystal_colour 'clear orange'
_exptl_crystal_colour_lustre clear
_exptl_crystal_colour_primary orange
_exptl_crystal_density_diffrn 1.178
_exptl_crystal_description plate
_exptl_crystal_F_000 956
_exptl_crystal_size_max 0.055
_exptl_crystal_size_mid 0.05
_exptl_crystal_size_min 0.015
_refine_diff_density_max 0.291
_refine_diff_density_min -0.268
_refine_diff_density_rms 0.039
_refine_ls_extinction_method none
_refine_ls_goodness_of_fit_ref 1.017
_refine_ls_hydrogen_treatment mixed
_refine_ls_matrix_type full
_refine_ls_number_parameters 639
_refine_ls_number_reflns 10166
_refine_ls_number_restraints 2
_refine_ls_restrained_S_all 1.017
_refine_ls_R_factor_all 0.1076
_refine_ls_R_factor_gt 0.0568
_refine_ls_shift/su_max 0.000
_refine_ls_shift/su_mean 0.000
_refine_ls_structure_factor_coef Fsqd
_refine_ls_weighting_details 'w=1/[\s^2^(Fo^2^)+(0.0716P)^2^+0.3709P] where P=(Fo^2^+2Fc^2^)/3'
_refine_ls_weighting_scheme calc
_refine_ls_wR_factor_gt 0.1323
_refine_ls_wR_factor_ref 0.1580
_reflns_Friedel_coverage 0.000
_reflns_number_gt 6046
_reflns_number_total 10166
_reflns_threshold_expression 'I > 2\s(I)'
_cod_data_source_file d4ra06111j2.cif
_cod_data_source_block njz_pe_longchain
_cod_original_formula_sum 'C28 H37 N2 O2.50'
_cod_database_code 7249333
_shelx_shelxl_version_number 2018/1
_chemical_oxdiff_formula 'C H N O '
_shelx_space_group_comment
;
The symmetry employed for this shelxl refinement is uniquely defined
by the following loop, which should always be used as a source of
symmetry information in preference to the above space-group names.
They are only intended as comments.
;
_shelx_estimated_absorpt_t_max 0.999
_shelx_estimated_absorpt_t_min 0.996
_reflns_odcompleteness_completeness 99.98
_reflns_odcompleteness_iscentric 1
_reflns_odcompleteness_theta 26.32
_olex2_refinement_description
;
1. Fixed Uiso
 At 1.2 times of:
  All C(H) groups, All C(H,H) groups, All C(H,H,H,H) groups
 At 1.5 times of:
  All C(H,H,H) groups, All O(H,H) groups
2. Restrained distances
 C131-C130
 1.55 with sigma of 0.01
 C128-C127
 1.55 with sigma of 0.01
3. Others
 Fixed Sof: H12K(0.65) H12L(0.65) H12M(0.35) H12N(0.35) C126(0.65) H12O(0.65)
 H12P(0.65) C127(0.65) H12Q(0.65) H12R(0.65) C128(0.65) H12S(0.65) H12T(0.65)
 H12U(0.65) C129(0.35) H12V(0.35) H12W(0.35) C130(0.35) H13A(0.35) H13B(0.35)
 C131(0.35) H13C(0.35) H13D(0.35) H13E(0.35) O200(0.5) H20C(0.5) H20D(0.5)
 O201(0.5) H20E(0.5) H20F(0.5)
4.a Free rotating group:
 O200(H20C,H20D), O201(H20E,H20F)
4.b Secondary CH2 refined with riding coordinates:
 C17(H17A,H17B), C18(H18A,H18B), C19(H19A,H19B), C20(H20A,H20B), C21(H21A,
 H21B), C22(H22A,H22B), C23(H23A,H23B), C24(H24A,H24B), C25(H25A,H25B),
 C26(H26A,H26B), C27(H27A,H27B), C117(H11A,H11B), C118(H11C,H11D), C119(H11E,
 H11F), C120(H12A,H12B), C121(H12C,H12D), C122(H12E,H12F), C123(H12G,H12H),
 C124(H12I,H12J), C125(H12K,H12L), C125(H12M,H12N), C126(H12O,H12P), C127(H12Q,
 H12R), C129(H12V,H12W), C130(H13A,H13B)
4.c Aromatic/amide H refined with riding coordinates:
 C1(H1), C2(H2A), C3(H3), C5(H5), C6(H6), C7(H7), C10(H10), C13(H13), C15(H15),
  C16(H16), C101(H101), C102(H10A), C103(H103), C105(H105), C106(H106),
 C107(H107), C110(H110), C113(H113), C115(H115), C116(H116)
4.d Idealised Me refined as rotating group:
 C28(H28A,H28B,H28C), C128(H12S,H12T,H12U), C131(H13C,H13D,H13E)
;
_olex2_submission_special_instructions 'No special instructions were received'
_oxdiff_exptl_absorpt_empirical_details
;
Empirical correction (ABSPACK) includes:
- Absorption correction using spherical harmonics
- Frame scaling
;
_oxdiff_exptl_absorpt_empirical_full_max 1.598
_oxdiff_exptl_absorpt_empirical_full_min 0.681

loop_
_space_group_symop_operation_xyz
'x, y, z'
'-x, -y, -z'

loop_
_atom_site_label
_atom_site_type_symbol
_atom_site_fract_x
_atom_site_fract_y
_atom_site_fract_z
_atom_site_U_iso_or_equiv
_atom_site_adp_type
_atom_site_occupancy
_atom_site_site_symmetry_order
_atom_site_calc_flag
_atom_site_refinement_flags_posn
_atom_site_refinement_flags_adp
_atom_site_refinement_flags_occupancy
_atom_site_disorder_assembly
_atom_site_disorder_group
O1 O 0.85250(12) 0.36834(11) 0.74477(7) 0.0407(3) Uani 1 1 d . . . . .
O2 O 0.72811(12) 0.74419(11) 0.65470(7) 0.0405(3) Uani 1 1 d . . . . .
N1 N 0.96694(18) 0.12890(16) 0.83913(9) 0.0523(5) Uani 1 1 d . . . . .
N2 N 1.02202(15) 0.32924(15) 0.82365(8) 0.0395(4) Uani 1 1 d . . . . .
H2 H 0.961(2) 0.3066(19) 0.7998(12) 0.073(8) Uiso 1 1 d . . . . .
C1 C 0.9383(2) 0.0305(2) 0.84564(12) 0.0619(7) Uani 1 1 d . . . . .
H1 H 0.875211 0.020399 0.821729 0.074 Uiso 1 1 calc R . . . .
C2 C 0.9947(3) -0.0611(2) 0.88570(14) 0.0712(8) Uani 1 1 d . . . . .
H2A H 0.970393 -0.130592 0.888581 0.085 Uiso 1 1 calc R . . . .
C3 C 1.0850(3) -0.0475(2) 0.92021(13) 0.0692(8) Uani 1 1 d . . . . .
H3 H 1.124170 -0.108121 0.947722 0.083 Uiso 1 1 calc R . . . .
C4 C 1.1210(2) 0.0562(2) 0.91539(11) 0.0560(6) Uani 1 1 d . . . . .
C5 C 1.2135(2) 0.0786(2) 0.94916(12) 0.0663(7) Uani 1 1 d . . . . .
H5 H 1.256591 0.021359 0.977277 0.080 Uiso 1 1 calc R . . . .
C6 C 1.2413(2) 0.1811(2) 0.94174(12) 0.0651(7) Uani 1 1 d . . . . .
H6 H 1.303507 0.194691 0.965011 0.078 Uiso 1 1 calc R . . . .
C7 C 1.1797(2) 0.2681(2) 0.90021(11) 0.0535(6) Uani 1 1 d . . . . .
H7 H 1.200360 0.339358 0.895715 0.064 Uiso 1 1 calc R . . . .
C8 C 1.08981(19) 0.24917(18) 0.86639(10) 0.0445(5) Uani 1 1 d . . . . .
C9 C 1.0582(2) 0.14306(19) 0.87363(10) 0.0479(5) Uani 1 1 d . . . . .
C10 C 1.02787(18) 0.43542(17) 0.81147(10) 0.0400(5) Uani 1 1 d . . . . .
H10 H 1.085386 0.463076 0.831732 0.048 Uiso 1 1 calc R . . . .
C11 C 0.95301(17) 0.50874(16) 0.77002(9) 0.0360(4) Uani 1 1 d . . . . .
C12 C 0.86451(17) 0.47015(16) 0.73720(9) 0.0349(4) Uani 1 1 d . . . . .
C13 C 0.78966(17) 0.55162(16) 0.69676(9) 0.0354(4) Uani 1 1 d . . . . .
H13 H 0.732267 0.528806 0.673643 0.043 Uiso 1 1 calc R . . . .
C14 C 0.79902(17) 0.66138(16) 0.69073(9) 0.0358(4) Uani 1 1 d . . . . .
C15 C 0.88502(18) 0.69913(17) 0.72352(10) 0.0417(5) Uani 1 1 d . . . . .
H15 H 0.890434 0.775944 0.718863 0.050 Uiso 1 1 calc R . . . .
C16 C 0.95886(18) 0.62417(17) 0.76138(10) 0.0410(5) Uani 1 1 d . . . . .
H16 H 1.016544 0.649463 0.782909 0.049 Uiso 1 1 calc R . . . .
C17 C 0.63715(17) 0.71175(16) 0.62207(10) 0.0373(5) Uani 1 1 d . . . . .
H17A H 0.579262 0.681618 0.658346 0.045 Uiso 1 1 calc R . . . .
H17B H 0.679430 0.651210 0.585922 0.045 Uiso 1 1 calc R . . . .
C18 C 0.56537(18) 0.81543(16) 0.58763(10) 0.0379(5) Uani 1 1 d . . . . .
H18A H 0.624197 0.846006 0.552253 0.046 Uiso 1 1 calc R . . . .
H18B H 0.523190 0.875363 0.624178 0.046 Uiso 1 1 calc R . . . .
C19 C 0.46844(18) 0.78625(16) 0.55119(10) 0.0374(5) Uani 1 1 d . . . . .
H19A H 0.410300 0.755453 0.586910 0.045 Uiso 1 1 calc R . . . .
H19B H 0.511303 0.725510 0.515258 0.045 Uiso 1 1 calc R . . . .
C20 C 0.39297(18) 0.88765(15) 0.51494(10) 0.0362(4) Uani 1 1 d . . . . .
H20A H 0.351454 0.949085 0.550621 0.043 Uiso 1 1 calc R . . . .
H20B H 0.450809 0.917397 0.478418 0.043 Uiso 1 1 calc R . . . .
C21 C 0.29460(18) 0.85824(16) 0.48010(10) 0.0371(5) Uani 1 1 d . . . . .
H21A H 0.237354 0.827931 0.516684 0.045 Uiso 1 1 calc R . . . .
H21B H 0.336438 0.796874 0.444417 0.045 Uiso 1 1 calc R . . . .
C22 C 0.21782(18) 0.95810(16) 0.44393(10) 0.0373(5) Uani 1 1 d . . . . .
H22A H 0.177741 1.020375 0.479235 0.045 Uiso 1 1 calc R . . . .
H22B H 0.274646 0.987018 0.406318 0.045 Uiso 1 1 calc R . . . .
C23 C 0.11728(18) 0.92843(16) 0.41103(10) 0.0375(5) Uani 1 1 d . . . . .
H23A H 0.157093 0.865444 0.376183 0.045 Uiso 1 1 calc R . . . .
H23B H 0.059552 0.900714 0.448727 0.045 Uiso 1 1 calc R . . . .
C24 C 0.04231(19) 1.02837(16) 0.37407(10) 0.0405(5) Uani 1 1 d . . . . .
H24A H 0.099930 1.053951 0.335264 0.049 Uiso 1 1 calc R . . . .
H24B H 0.005858 1.092396 0.408527 0.049 Uiso 1 1 calc R . . . .
C25 C -0.06243(19) 1.00246(16) 0.34320(10) 0.0386(5) Uani 1 1 d . . . . .
H25A H -0.119033 0.974925 0.381651 0.046 Uiso 1 1 calc R . . . .
H25B H -0.025968 0.940127 0.307567 0.046 Uiso 1 1 calc R . . . .
C26 C -0.13883(19) 1.10495(16) 0.30817(10) 0.0388(5) Uani 1 1 d . . . . .
H26A H -0.177485 1.166399 0.344187 0.047 Uiso 1 1 calc R . . . .
H26B H -0.081834 1.133992 0.270736 0.047 Uiso 1 1 calc R . . . .
C27 C -0.24094(18) 1.07813(16) 0.27535(10) 0.0382(5) Uani 1 1 d . . . . .
H27A H -0.298362 1.049641 0.312825 0.046 Uiso 1 1 calc R . . . .
H27B H -0.202425 1.016366 0.239524 0.046 Uiso 1 1 calc R . . . .
C28 C -0.3162(2) 1.18055(18) 0.24007(11) 0.0472(5) Uani 1 1 d . . . . .
H28A H -0.356372 1.241524 0.275412 0.071 Uiso 1 1 calc GR . . . .
H28B H -0.380296 1.157842 0.220092 0.071 Uiso 1 1 calc GR . . . .
H28C H -0.260461 1.208122 0.202023 0.071 Uiso 1 1 calc GR . . . .
O101 O -0.29402(13) 0.49144(12) 0.18725(7) 0.0486(4) Uani 1 1 d . . . . .
O102 O -0.31120(12) 0.45832(12) 0.43794(7) 0.0432(4) Uani 1 1 d . . . . .
N101 N -0.35440(19) 0.59510(19) 0.01477(10) 0.0676(6) Uani 1 1 d . . . . .
N102 N -0.49871(18) 0.59909(15) 0.14348(9) 0.0442(4) Uani 1 1 d . . . . .
H102 H -0.414(2) 0.564(2) 0.1340(12) 0.071(8) Uiso 1 1 d . . . . .
C101 C -0.2838(3) 0.5931(3) -0.04844(14) 0.0909(10) Uani 1 1 d . . . . .
H101 H -0.195892 0.566936 -0.051581 0.109 Uiso 1 1 calc R . . . .
C102 C -0.3288(3) 0.6268(2) -0.11142(13) 0.0782(8) Uani 1 1 d . . . . .
H10A H -0.272621 0.622967 -0.155387 0.094 Uiso 1 1 calc R . . . .
C103 C -0.4513(3) 0.6642(2) -0.10863(12) 0.0637(7) Uani 1 1 d . . . . .
H103 H -0.483987 0.686975 -0.150667 0.076 Uiso 1 1 calc R . . . .
C104 C -0.5326(2) 0.66975(19) -0.04220(11) 0.0567(6) Uani 1 1 d . . . . .
C105 C -0.6621(3) 0.7099(3) -0.03414(14) 0.0905(10) Uani 1 1 d . . . . .
H105 H -0.699651 0.733091 -0.074535 0.109 Uiso 1 1 calc R . . . .
C106 C -0.7355(3) 0.7159(3) 0.03223(14) 0.1053(13) Uani 1 1 d . . . . .
H106 H -0.823344 0.745489 0.037236 0.126 Uiso 1 1 calc R . . . .
C107 C -0.6836(2) 0.6794(3) 0.09229(13) 0.0757(8) Uani 1 1 d . . . . .
H107 H -0.735983 0.683041 0.137566 0.091 Uiso 1 1 calc R . . . .
C108 C -0.5581(2) 0.63870(18) 0.08591(11) 0.0480(5) Uani 1 1 d . . . . .
C109 C -0.4795(2) 0.63407(18) 0.01793(11) 0.0488(5) Uani 1 1 d . . . . .
C110 C -0.55153(19) 0.60637(17) 0.21149(10) 0.0428(5) Uani 1 1 d . . . . .
H110 H -0.638262 0.642348 0.223741 0.051 Uiso 1 1 calc R . . . .
C111 C -0.48687(18) 0.56420(17) 0.26583(10) 0.0389(5) Uani 1 1 d . . . . .
C112 C -0.35508(19) 0.50583(17) 0.25131(10) 0.0403(5) Uani 1 1 d . . . . .
C113 C -0.29650(19) 0.46753(17) 0.31051(10) 0.0399(5) Uani 1 1 d . . . . .
H113 H -0.210730 0.427278 0.302773 0.048 Uiso 1 1 calc R . . . .
C114 C -0.36189(18) 0.48779(17) 0.37858(10) 0.0386(5) Uani 1 1 d . . . . .
C115 C -0.49175(19) 0.54401(17) 0.39280(10) 0.0424(5) Uani 1 1 d . . . . .
H115 H -0.536241 0.555413 0.440283 0.051 Uiso 1 1 calc R . . . .
C116 C -0.55068(19) 0.58084(17) 0.33785(10) 0.0423(5) Uani 1 1 d . . . . .
H116 H -0.637090 0.618937 0.347360 0.051 Uiso 1 1 calc R . . . .
C117 C -0.17863(18) 0.40739(17) 0.42883(10) 0.0402(5) Uani 1 1 d . . . . .
H11A H -0.132524 0.456084 0.398480 0.048 Uiso 1 1 calc R . . . .
H11B H -0.157438 0.331400 0.405741 0.048 Uiso 1 1 calc R . . . .
C118 C -0.14325(18) 0.39601(17) 0.50136(10) 0.0415(5) Uani 1 1 d . . . . .
H11C H -0.192307 0.349358 0.531465 0.050 Uiso 1 1 calc R . . . .
H11D H -0.165268 0.472650 0.523682 0.050 Uiso 1 1 calc R . . . .
C119 C -0.00504(18) 0.34128(17) 0.49874(10) 0.0402(5) Uani 1 1 d . . . . .
H11E H 0.044134 0.386721 0.467588 0.048 Uiso 1 1 calc R . . . .
H11F H 0.016542 0.263759 0.477694 0.048 Uiso 1 1 calc R . . . .
C120 C 0.03095(18) 0.33295(17) 0.57208(10) 0.0407(5) Uani 1 1 d . . . . .
H12A H 0.010198 0.410834 0.592494 0.049 Uiso 1 1 calc R . . . .
H12B H -0.020306 0.289329 0.603309 0.049 Uiso 1 1 calc R . . . .
C121 C 0.16766(18) 0.27662(17) 0.57249(10) 0.0414(5) Uani 1 1 d . . . . .
H12C H 0.219004 0.322543 0.543508 0.050 Uiso 1 1 calc R . . . .
H12D H 0.189809 0.200195 0.549873 0.050 Uiso 1 1 calc R . . . .
C122 C 0.20015(19) 0.26357(17) 0.64665(10) 0.0427(5) Uani 1 1 d . . . . .
H12E H 0.181391 0.340292 0.668442 0.051 Uiso 1 1 calc R . . . .
H12F H 0.146132 0.220590 0.676237 0.051 Uiso 1 1 calc R . . . .
C123 C 0.33589(19) 0.20265(18) 0.64756(10) 0.0437(5) Uani 1 1 d . . . . .
H12G H 0.389709 0.248430 0.620746 0.052 Uiso 1 1 calc R . . . .
H12H H 0.356277 0.128096 0.622807 0.052 Uiso 1 1 calc R . . . .
C124 C 0.3663(2) 0.18254(18) 0.72198(10) 0.0479(5) Uani 1 1 d . . . . .
H12I H 0.351584 0.257337 0.745525 0.057 Uiso 1 1 calc R . . . .
H12J H 0.308408 0.141482 0.749889 0.057 Uiso 1 1 calc R . . . .
C125 C 0.4983(3) 0.1152(2) 0.72292(12) 0.0648(7) Uani 1 1 d . . . . .
H12K H 0.557105 0.162585 0.706153 0.078 Uiso 0.65 1 calc R . P A 1
H12L H 0.520702 0.047067 0.691627 0.078 Uiso 0.65 1 calc R . P A 1
H12M H 0.551470 0.148884 0.685812 0.078 Uiso 0.35 1 calc R . P B 2
H12N H 0.504515 0.037701 0.705677 0.078 Uiso 0.35 1 calc R . P B 2
C126 C 0.5043(4) 0.0791(4) 0.8010(2) 0.0513(11) Uani 0.65 1 d . . P C 1
H12O H 0.494236 0.147379 0.830388 0.062 Uiso 0.65 1 calc R . P C 1
H12P H 0.434860 0.044141 0.819865 0.062 Uiso 0.65 1 calc R . P C 1
C127 C 0.6277(5) -0.0056(4) 0.8058(2) 0.0747(12) Uani 0.65 1 d D . P C 1
H12Q H 0.697070 0.026922 0.783001 0.090 Uiso 0.65 1 calc R . P C 1
H12R H 0.634307 -0.076380 0.779662 0.090 Uiso 0.65 1 calc R . P C 1
C128 C 0.6400(6) -0.0345(8) 0.8832(3) 0.087(2) Uani 0.65 1 d D . P C 1
H12S H 0.575458 -0.072436 0.904736 0.130 Uiso 0.65 1 calc GR . P C 1
H12T H 0.629661 0.035826 0.909709 0.130 Uiso 0.65 1 calc GR . P C 1
H12U H 0.722661 -0.085510 0.884554 0.130 Uiso 0.65 1 calc GR . P C 1
C129 C 0.5665(9) 0.0970(8) 0.7903(5) 0.055(2) Uani 0.35 1 d . . P C 2
H12V H 0.658036 0.083240 0.775183 0.066 Uiso 0.35 1 calc R . P C 2
H12W H 0.535382 0.164547 0.822367 0.066 Uiso 0.35 1 calc R . P C 2
C130 C 0.5337(8) -0.0070(6) 0.8268(4) 0.0561(17) Uani 0.35 1 d D . P C 2
H13A H 0.574246 -0.074769 0.795762 0.067 Uiso 0.35 1 calc R . P C 2
H13B H 0.442280 0.003730 0.833539 0.067 Uiso 0.35 1 calc R . P C 2
C131 C 0.5747(10) -0.0294(13) 0.8995(5) 0.077(3) Uani 0.35 1 d D . P C 2
H13C H 0.666087 -0.049235 0.892713 0.115 Uiso 0.35 1 calc GR . P C 2
H13D H 0.544151 -0.092620 0.922687 0.115 Uiso 0.35 1 calc GR . P C 2
H13E H 0.539994 0.039402 0.929388 0.115 Uiso 0.35 1 calc GR . P C 2
O200 O 0.8876(4) 0.3327(4) 0.1098(3) 0.0759(14) Uani 0.5 1 d . . P D 1
H20C H 0.863550 0.347049 0.070174 0.114 Uiso 0.5 1 d G . P D 1
H20D H 0.838823 0.378949 0.141273 0.114 Uiso 0.5 1 d G . P D 1
O201 O 0.9248(7) 0.3746(6) 0.0650(4) 0.132(2) Uani 0.5 1 d . . P E 2
H20E H 0.968586 0.422616 0.060808 0.198 Uiso 0.5 1 d G . P E 2
H20F H 0.866391 0.396738 0.041345 0.198 Uiso 0.5 1 d G . P E 2

loop_
_atom_site_aniso_label
_atom_site_aniso_U_11
_atom_site_aniso_U_22
_atom_site_aniso_U_33
_atom_site_aniso_U_23
_atom_site_aniso_U_13
_atom_site_aniso_U_12
O1 0.0419(8) 0.0442(8) 0.0368(7) 0.0073(6) -0.0086(6) -0.0126(6)
O2 0.0407(8) 0.0408(8) 0.0419(8) 0.0095(6) -0.0129(6) -0.0117(6)
N1 0.0598(12) 0.0532(12) 0.0398(10) 0.0014(9) 0.0010(9) -0.0146(9)
N2 0.0373(10) 0.0489(11) 0.0297(9) 0.0054(8) -0.0067(7) -0.0068(8)
C1 0.0731(17) 0.0594(16) 0.0488(14) 0.0028(12) 0.0061(12) -0.0217(13)
C2 0.093(2) 0.0552(16) 0.0527(15) 0.0031(13) 0.0168(15) -0.0187(15)
C3 0.088(2) 0.0551(16) 0.0403(13) 0.0111(12) 0.0120(13) 0.0050(14)
C4 0.0659(16) 0.0560(15) 0.0293(11) 0.0065(10) 0.0057(11) 0.0025(12)
C5 0.0725(18) 0.0713(18) 0.0374(13) 0.0088(12) -0.0119(12) 0.0127(14)
C6 0.0620(16) 0.0771(19) 0.0475(14) -0.0004(13) -0.0206(12) 0.0048(14)
C7 0.0544(14) 0.0598(15) 0.0426(12) 0.0008(11) -0.0149(11) -0.0039(11)
C8 0.0459(13) 0.0516(13) 0.0294(10) 0.0021(9) -0.0041(9) -0.0033(10)
C9 0.0544(14) 0.0524(14) 0.0272(10) 0.0030(9) 0.0006(10) -0.0030(11)
C10 0.0359(11) 0.0488(13) 0.0346(11) 0.0004(9) -0.0041(9) -0.0115(9)
C11 0.0327(11) 0.0449(12) 0.0290(10) 0.0043(9) -0.0029(8) -0.0102(9)
C12 0.0329(11) 0.0426(12) 0.0260(9) 0.0012(8) 0.0011(8) -0.0089(9)
C13 0.0341(11) 0.0436(12) 0.0285(10) 0.0032(8) -0.0043(8) -0.0114(9)
C14 0.0326(11) 0.0433(12) 0.0291(10) 0.0056(9) -0.0017(8) -0.0094(9)
C15 0.0432(12) 0.0420(12) 0.0421(11) 0.0057(9) -0.0084(10) -0.0152(9)
C16 0.0366(12) 0.0504(13) 0.0392(11) 0.0024(10) -0.0070(9) -0.0171(9)
C17 0.0383(11) 0.0409(11) 0.0337(10) 0.0042(9) -0.0081(9) -0.0116(9)
C18 0.0415(12) 0.0375(11) 0.0342(10) 0.0031(9) -0.0069(9) -0.0096(9)
C19 0.0442(12) 0.0357(11) 0.0328(10) 0.0054(8) -0.0077(9) -0.0113(9)
C20 0.0431(12) 0.0326(10) 0.0326(10) 0.0043(8) -0.0068(9) -0.0099(9)
C21 0.0471(12) 0.0349(11) 0.0315(10) 0.0046(8) -0.0101(9) -0.0130(9)
C22 0.0465(12) 0.0348(11) 0.0334(10) 0.0043(8) -0.0105(9) -0.0134(9)
C23 0.0500(12) 0.0350(11) 0.0310(10) 0.0058(8) -0.0116(9) -0.0149(9)
C24 0.0525(13) 0.0381(11) 0.0358(11) 0.0068(9) -0.0154(10) -0.0158(9)
C25 0.0520(13) 0.0361(11) 0.0306(10) 0.0059(8) -0.0109(9) -0.0151(9)
C26 0.0501(12) 0.0378(11) 0.0321(10) 0.0055(8) -0.0121(9) -0.0154(9)
C27 0.0471(12) 0.0383(11) 0.0319(10) 0.0052(8) -0.0092(9) -0.0148(9)
C28 0.0546(14) 0.0504(13) 0.0384(11) 0.0077(10) -0.0120(10) -0.0151(10)
O101 0.0464(9) 0.0614(10) 0.0345(8) -0.0042(7) 0.0023(6) -0.0140(7)
O102 0.0413(8) 0.0590(9) 0.0331(7) -0.0059(7) -0.0030(6) -0.0213(7)
N101 0.0535(13) 0.0972(16) 0.0436(11) -0.0151(11) 0.0070(9) -0.0136(11)
N102 0.0437(11) 0.0499(11) 0.0383(10) 0.0010(8) -0.0026(8) -0.0143(9)
C101 0.0622(18) 0.146(3) 0.0489(16) -0.0191(17) 0.0119(14) -0.0118(18)
C102 0.076(2) 0.094(2) 0.0439(15) -0.0039(14) 0.0153(13) -0.0042(16)
C103 0.0745(18) 0.0559(15) 0.0416(13) 0.0094(11) 0.0045(12) 0.0048(13)
C104 0.0620(16) 0.0506(14) 0.0412(12) 0.0125(10) 0.0029(11) 0.0037(11)
C105 0.069(2) 0.130(3) 0.0449(15) 0.0355(16) -0.0033(13) 0.0124(18)
C106 0.0567(18) 0.178(3) 0.0477(16) 0.0450(19) 0.0013(13) 0.0151(19)
C107 0.0534(16) 0.116(2) 0.0421(14) 0.0271(14) 0.0012(12) -0.0057(15)
C108 0.0500(14) 0.0500(13) 0.0387(12) 0.0091(10) 0.0000(10) -0.0108(10)
C109 0.0554(15) 0.0417(12) 0.0419(12) 0.0027(10) 0.0028(10) -0.0080(10)
C110 0.0417(12) 0.0455(12) 0.0422(12) -0.0051(10) 0.0018(10) -0.0192(9)
C111 0.0404(12) 0.0436(12) 0.0366(11) -0.0053(9) -0.0026(9) -0.0197(9)
C112 0.0443(12) 0.0426(12) 0.0364(11) -0.0069(9) 0.0016(9) -0.0209(9)
C113 0.0395(12) 0.0452(12) 0.0373(11) -0.0051(9) -0.0009(9) -0.0187(9)
C114 0.0420(12) 0.0423(11) 0.0379(11) -0.0044(9) -0.0052(9) -0.0230(9)
C115 0.0436(13) 0.0534(13) 0.0341(11) -0.0096(9) 0.0005(9) -0.0234(10)
C116 0.0385(12) 0.0492(13) 0.0419(12) -0.0094(10) 0.0012(9) -0.0209(9)
C117 0.0418(12) 0.0447(12) 0.0366(11) -0.0045(9) -0.0003(9) -0.0199(9)
C118 0.0489(13) 0.0434(12) 0.0370(11) -0.0038(9) -0.0022(9) -0.0236(10)
C119 0.0476(13) 0.0409(11) 0.0348(11) -0.0026(9) 0.0000(9) -0.0213(9)
C120 0.0472(13) 0.0450(12) 0.0342(11) -0.0051(9) -0.0009(9) -0.0231(10)
C121 0.0482(13) 0.0443(12) 0.0333(11) -0.0021(9) 0.0007(9) -0.0203(10)
C122 0.0516(13) 0.0465(12) 0.0347(11) -0.0024(9) -0.0002(9) -0.0258(10)
C123 0.0537(14) 0.0453(12) 0.0363(11) 0.0002(9) -0.0020(10) -0.0245(10)
C124 0.0705(16) 0.0455(12) 0.0341(11) 0.0011(9) -0.0056(10) -0.0293(11)
C125 0.092(2) 0.0522(14) 0.0493(14) -0.0013(11) -0.0291(14) -0.0055(13)
C126 0.060(3) 0.050(3) 0.050(2) 0.001(2) -0.018(2) -0.019(2)
C127 0.064(3) 0.087(4) 0.074(3) 0.017(2) -0.026(3) -0.015(3)
C128 0.088(5) 0.101(4) 0.081(4) 0.041(3) -0.038(4) -0.032(5)
C129 0.051(6) 0.062(5) 0.061(5) 0.017(4) -0.025(5) -0.026(5)
C130 0.055(5) 0.047(4) 0.067(5) 0.007(4) -0.019(4) -0.009(4)
C131 0.075(8) 0.094(8) 0.071(7) 0.031(6) -0.035(6) -0.028(8)
O200 0.049(2) 0.084(3) 0.086(3) -0.045(3) -0.010(2) 0.004(2)
O201 0.133(6) 0.127(5) 0.154(7) -0.018(5) -0.070(5) -0.032(4)

loop_
_atom_type_symbol
_atom_type_description
_atom_type_scat_dispersion_real
_atom_type_scat_dispersion_imag
_atom_type_scat_source
C C 0.0033 0.0016 'International Tables Vol C Tables 4.2.6.8 and 6.1.1.4'
H H 0.0000 0.0000 'International Tables Vol C Tables 4.2.6.8 and 6.1.1.4'
N N 0.0061 0.0033 'International Tables Vol C Tables 4.2.6.8 and 6.1.1.4'
O O 0.0106 0.0060 'International Tables Vol C Tables 4.2.6.8 and 6.1.1.4'

loop_
_geom_angle_atom_site_label_1
_geom_angle_atom_site_label_2
_geom_angle_atom_site_label_3
_geom_angle
_geom_angle_site_symmetry_1
_geom_angle_site_symmetry_3
_geom_angle_publ_flag
C14 O2 C17 116.72(14) . . ?
C1 N1 C9 117.7(2) . . ?
C8 N2 H2 119.0(13) . . ?
C10 N2 H2 113.6(13) . . ?
C10 N2 C8 127.39(18) . . ?
N1 C1 H1 117.8 . . ?
N1 C1 C2 124.3(3) . . ?
C2 C1 H1 117.8 . . ?
C1 C2 H2A 120.8 . . ?
C3 C2 C1 118.3(3) . . ?
C3 C2 H2A 120.8 . . ?
C2 C3 H3 119.8 . . ?
C2 C3 C4 120.4(2) . . ?
C4 C3 H3 119.8 . . ?
C3 C4 C9 116.7(2) . . ?
C5 C4 C3 124.7(2) . . ?
C5 C4 C9 118.6(2) . . ?
C4 C5 H5 119.8 . . ?
C6 C5 C4 120.5(2) . . ?
C6 C5 H5 119.8 . . ?
C5 C6 H6 119.3 . . ?
C5 C6 C7 121.4(2) . . ?
C7 C6 H6 119.3 . . ?
C6 C7 H7 120.2 . . ?
C8 C7 C6 119.6(2) . . ?
C8 C7 H7 120.2 . . ?
N2 C8 C9 115.04(19) . . ?
C7 C8 N2 124.8(2) . . ?
C7 C8 C9 120.1(2) . . ?
N1 C9 C4 122.5(2) . . ?
N1 C9 C8 117.78(19) . . ?
C4 C9 C8 119.7(2) . . ?
N2 C10 H10 118.7 . . ?
N2 C10 C11 122.58(18) . . ?
C11 C10 H10 118.7 . . ?
C10 C11 C12 120.83(18) . . ?
C10 C11 C16 120.24(18) . . ?
C16 C11 C12 118.89(17) . . ?
O1 C12 C11 121.73(17) . . ?
O1 C12 C13 121.13(17) . . ?
C13 C12 C11 117.13(17) . . ?
C12 C13 H13 119.4 . . ?
C14 C13 C12 121.27(18) . . ?
C14 C13 H13 119.4 . . ?
O2 C14 C15 114.24(17) . . ?
C13 C14 O2 124.33(17) . . ?
C13 C14 C15 121.42(18) . . ?
C14 C15 H15 120.4 . . ?
C16 C15 C14 119.11(19) . . ?
C16 C15 H15 120.4 . . ?
C11 C16 H16 118.9 . . ?
C15 C16 C11 122.17(18) . . ?
C15 C16 H16 118.9 . . ?
O2 C17 H17A 110.0 . . ?
O2 C17 H17B 110.0 . . ?
O2 C17 C18 108.69(15) . . ?
H17A C17 H17B 108.3 . . ?
C18 C17 H17A 110.0 . . ?
C18 C17 H17B 110.0 . . ?
C17 C18 H18A 109.4 . . ?
C17 C18 H18B 109.4 . . ?
C17 C18 C19 111.26(16) . . ?
H18A C18 H18B 108.0 . . ?
C19 C18 H18A 109.4 . . ?
C19 C18 H18B 109.4 . . ?
C18 C19 H19A 108.8 . . ?
C18 C19 H19B 108.8 . . ?
C18 C19 C20 113.81(16) . . ?
H19A C19 H19B 107.7 . . ?
C20 C19 H19A 108.8 . . ?
C20 C19 H19B 108.8 . . ?
C19 C20 H20A 108.9 . . ?
C19 C20 H20B 108.9 . . ?
H20A C20 H20B 107.7 . . ?
C21 C20 C19 113.40(16) . . ?
C21 C20 H20A 108.9 . . ?
C21 C20 H20B 108.9 . . ?
C20 C21 H21A 108.7 . . ?
C20 C21 H21B 108.7 . . ?
C20 C21 C22 114.34(16) . . ?
H21A C21 H21B 107.6 . . ?
C22 C21 H21A 108.7 . . ?
C22 C21 H21B 108.7 . . ?
C21 C22 H22A 108.8 . . ?
C21 C22 H22B 108.8 . . ?
H22A C22 H22B 107.7 . . ?
C23 C22 C21 113.86(16) . . ?
C23 C22 H22A 108.8 . . ?
C23 C22 H22B 108.8 . . ?
C22 C23 H23A 108.9 . . ?
C22 C23 H23B 108.9 . . ?
H23A C23 H23B 107.7 . . ?
C24 C23 C22 113.45(16) . . ?
C24 C23 H23A 108.9 . . ?
C24 C23 H23B 108.9 . . ?
C23 C24 H24A 108.6 . . ?
C23 C24 H24B 108.6 . . ?
C23 C24 C25 114.62(16) . . ?
H24A C24 H24B 107.6 . . ?
C25 C24 H24A 108.6 . . ?
C25 C24 H24B 108.6 . . ?
C24 C25 H25A 108.8 . . ?
C24 C25 H25B 108.8 . . ?
C24 C25 C26 113.72(16) . . ?
H25A C25 H25B 107.7 . . ?
C26 C25 H25A 108.8 . . ?
C26 C25 H25B 108.8 . . ?
C25 C26 H26A 108.8 . . ?
C25 C26 H26B 108.8 . . ?
H26A C26 H26B 107.7 . . ?
C27 C26 C25 113.71(16) . . ?
C27 C26 H26A 108.8 . . ?
C27 C26 H26B 108.8 . . ?
C26 C27 H27A 108.9 . . ?
C26 C27 H27B 108.9 . . ?
C26 C27 C28 113.44(16) . . ?
H27A C27 H27B 107.7 . . ?
C28 C27 H27A 108.9 . . ?
C28 C27 H27B 108.9 . . ?
C27 C28 H28A 109.5 . . ?
C27 C28 H28B 109.5 . . ?
C27 C28 H28C 109.5 . . ?
H28A C28 H28B 109.5 . . ?
H28A C28 H28C 109.5 . . ?
H28B C28 H28C 109.5 . . ?
C114 O102 C117 117.96(14) . . ?
C101 N101 C109 116.4(2) . . ?
C108 N102 H102 118.0(15) . . ?
C110 N102 H102 115.4(15) . . ?
C110 N102 C108 126.6(2) . . ?
N101 C101 H101 117.6 . . ?
N101 C101 C102 124.8(3) . . ?
C102 C101 H101 117.6 . . ?
C101 C102 H10A 120.5 . . ?
C103 C102 C101 118.9(2) . . ?
C103 C102 H10A 120.5 . . ?
C102 C103 H103 120.4 . . ?
C102 C103 C104 119.2(2) . . ?
C104 C103 H103 120.4 . . ?
C105 C104 C103 123.0(2) . . ?
C105 C104 C109 118.9(2) . . ?
C109 C104 C103 118.0(2) . . ?
C104 C105 H105 120.0 . . ?
C106 C105 C104 120.1(2) . . ?
C106 C105 H105 120.0 . . ?
C105 C106 H106 119.3 . . ?
C105 C106 C107 121.4(3) . . ?
C107 C106 H106 119.3 . . ?
C106 C107 H107 120.1 . . ?
C108 C107 C106 119.8(2) . . ?
C108 C107 H107 120.1 . . ?
N102 C108 C109 116.6(2) . . ?
C107 C108 N102 123.4(2) . . ?
C107 C108 C109 120.0(2) . . ?
N101 C109 C104 122.6(2) . . ?
N101 C109 C108 117.6(2) . . ?
C104 C109 C108 119.8(2) . . ?
N102 C110 H110 118.3 . . ?
N102 C110 C111 123.5(2) . . ?
C111 C110 H110 118.3 . . ?
C110 C111 C112 121.53(18) . . ?
C110 C111 C116 119.41(19) . . ?
C116 C111 C112 119.05(18) . . ?
O101 C112 C111 120.78(18) . . ?
O101 C112 C113 121.80(19) . . ?
C113 C112 C111 117.41(17) . . ?
C112 C113 H113 119.5 . . ?
C114 C113 C112 121.00(19) . . ?
C114 C113 H113 119.5 . . ?
O102 C114 C113 124.47(18) . . ?
O102 C114 C115 114.00(17) . . ?
C113 C114 C115 121.53(19) . . ?
C114 C115 H115 120.5 . . ?
C116 C115 C114 119.06(18) . . ?
C116 C115 H115 120.5 . . ?
C111 C116 H116 119.0 . . ?
C115 C116 C111 121.9(2) . . ?
C115 C116 H116 119.0 . . ?
O102 C117 H11A 110.1 . . ?
O102 C117 H11B 110.1 . . ?
O102 C117 C118 107.80(15) . . ?
H11A C117 H11B 108.5 . . ?
C118 C117 H11A 110.1 . . ?
C118 C117 H11B 110.1 . . ?
C117 C118 H11C 109.0 . . ?
C117 C118 H11D 109.0 . . ?
C117 C118 C119 112.73(16) . . ?
H11C C118 H11D 107.8 . . ?
C119 C118 H11C 109.0 . . ?
C119 C118 H11D 109.0 . . ?
C118 C119 H11E 109.1 . . ?
C118 C119 H11F 109.1 . . ?
C118 C119 C120 112.52(16) . . ?
H11E C119 H11F 107.8 . . ?
C120 C119 H11E 109.1 . . ?
C120 C119 H11F 109.1 . . ?
C119 C120 H12A 108.6 . . ?
C119 C120 H12B 108.6 . . ?
H12A C120 H12B 107.6 . . ?
C121 C120 C119 114.55(16) . . ?
C121 C120 H12A 108.6 . . ?
C121 C120 H12B 108.6 . . ?
C120 C121 H12C 108.8 . . ?
C120 C121 H12D 108.8 . . ?
C120 C121 C122 113.66(16) . . ?
H12C C121 H12D 107.7 . . ?
C122 C121 H12C 108.8 . . ?
C122 C121 H12D 108.8 . . ?
C121 C122 H12E 108.8 . . ?
C121 C122 H12F 108.8 . . ?
H12E C122 H12F 107.7 . . ?
C123 C122 C121 113.83(16) . . ?
C123 C122 H12E 108.8 . . ?
C123 C122 H12F 108.8 . . ?
C122 C123 H12G 108.8 . . ?
C122 C123 H12H 108.8 . . ?
C122 C123 C124 113.80(17) . . ?
H12G C123 H12H 107.7 . . ?
C124 C123 H12G 108.8 . . ?
C124 C123 H12H 108.8 . . ?
C123 C124 H12I 108.8 . . ?
C123 C124 H12J 108.8 . . ?
H12I C124 H12J 107.7 . . ?
C125 C124 C123 113.69(18) . . ?
C125 C124 H12I 108.8 . . ?
C125 C124 H12J 108.8 . . ?
C124 C125 H12K 110.4 . . ?
C124 C125 H12L 110.4 . . ?
C124 C125 H12M 105.8 . . ?
C124 C125 H12N 105.8 . . ?
C124 C125 C126 106.7(2) . . ?
C124 C125 C129 126.2(4) . . ?
H12K C125 H12L 108.6 . . ?
H12M C125 H12N 106.2 . . ?
C126 C125 H12K 110.4 . . ?
C126 C125 H12L 110.4 . . ?
C129 C125 H12M 105.8 . . ?
C129 C125 H12N 105.8 . . ?
C125 C126 H12O 109.5 . . ?
C125 C126 H12P 109.5 . . ?
H12O C126 H12P 108.1 . . ?
C127 C126 C125 110.8(4) . . ?
C127 C126 H12O 109.5 . . ?
C127 C126 H12P 109.5 . . ?
C126 C127 H12Q 109.3 . . ?
C126 C127 H12R 109.3 . . ?
C126 C127 C128 111.6(5) . . ?
H12Q C127 H12R 108.0 . . ?
C128 C127 H12Q 109.3 . . ?
C128 C127 H12R 109.3 . . ?
C127 C128 H12S 109.5 . . ?
C127 C128 H12T 109.5 . . ?
C127 C128 H12U 109.5 . . ?
H12S C128 H12T 109.5 . . ?
H12S C128 H12U 109.5 . . ?
H12T C128 H12U 109.5 . . ?
C125 C129 H12V 110.8 . . ?
C125 C129 H12W 110.8 . . ?
H12V C129 H12W 108.9 . . ?
C130 C129 C125 104.5(6) . . ?
C130 C129 H12V 110.8 . . ?
C130 C129 H12W 110.8 . . ?
C129 C130 H13A 109.0 . . ?
C129 C130 H13B 109.0 . . ?
C129 C130 C131 113.0(7) . . ?
H13A C130 H13B 107.8 . . ?
C131 C130 H13A 109.0 . . ?
C131 C130 H13B 109.0 . . ?
C130 C131 H13C 109.5 . . ?
C130 C131 H13D 109.5 . . ?
C130 C131 H13E 109.5 . . ?
H13C C131 H13D 109.5 . . ?
H13C C131 H13E 109.5 . . ?
H13D C131 H13E 109.5 . . ?
H20C O200 H20D 109.5 . . ?
H20E O201 H20F 109.5 . . ?

loop_
_geom_bond_atom_site_label_1
_geom_bond_atom_site_label_2
_geom_bond_distance
_geom_bond_site_symmetry_2
_geom_bond_publ_flag
O1 C12 1.278(2) . ?
O2 C14 1.364(2) . ?
O2 C17 1.439(2) . ?
N1 C1 1.313(3) . ?
N1 C9 1.372(3) . ?
N2 H2 1.00(2) . ?
N2 C8 1.410(2) . ?
N2 C10 1.318(2) . ?
C1 H1 0.9500 . ?
C1 C2 1.407(3) . ?
C2 H2A 0.9500 . ?
C2 C3 1.360(4) . ?
C3 H3 0.9500 . ?
C3 C4 1.415(4) . ?
C4 C5 1.413(3) . ?
C4 C9 1.418(3) . ?
C5 H5 0.9500 . ?
C5 C6 1.358(4) . ?
C6 H6 0.9500 . ?
C6 C7 1.411(3) . ?
C7 H7 0.9500 . ?
C7 C8 1.371(3) . ?
C8 C9 1.419(3) . ?
C10 H10 0.9500 . ?
C10 C11 1.394(3) . ?
C11 C12 1.454(3) . ?
C11 C16 1.422(3) . ?
C12 C13 1.429(3) . ?
C13 H13 0.9500 . ?
C13 C14 1.363(3) . ?
C14 C15 1.424(3) . ?
C15 H15 0.9500 . ?
C15 C16 1.353(3) . ?
C16 H16 0.9500 . ?
C17 H17A 0.9900 . ?
C17 H17B 0.9900 . ?
C17 C18 1.510(3) . ?
C18 H18A 0.9900 . ?
C18 H18B 0.9900 . ?
C18 C19 1.522(3) . ?
C19 H19A 0.9900 . ?
C19 H19B 0.9900 . ?
C19 C20 1.527(2) . ?
C20 H20A 0.9900 . ?
C20 H20B 0.9900 . ?
C20 C21 1.519(3) . ?
C21 H21A 0.9900 . ?
C21 H21B 0.9900 . ?
C21 C22 1.521(3) . ?
C22 H22A 0.9900 . ?
C22 H22B 0.9900 . ?
C22 C23 1.521(3) . ?
C23 H23A 0.9900 . ?
C23 H23B 0.9900 . ?
C23 C24 1.521(3) . ?
C24 H24A 0.9900 . ?
C24 H24B 0.9900 . ?
C24 C25 1.522(3) . ?
C25 H25A 0.9900 . ?
C25 H25B 0.9900 . ?
C25 C26 1.528(3) . ?
C26 H26A 0.9900 . ?
C26 H26B 0.9900 . ?
C26 C27 1.520(3) . ?
C27 H27A 0.9900 . ?
C27 H27B 0.9900 . ?
C27 C28 1.525(3) . ?
C28 H28A 0.9800 . ?
C28 H28B 0.9800 . ?
C28 H28C 0.9800 . ?
O101 C112 1.285(2) . ?
O102 C114 1.362(2) . ?
O102 C117 1.442(2) . ?
N101 C101 1.318(3) . ?
N101 C109 1.357(3) . ?
N102 H102 0.93(2) . ?
N102 C108 1.403(3) . ?
N102 C110 1.324(2) . ?
C101 H101 0.9500 . ?
C101 C102 1.402(4) . ?
C102 H10A 0.9500 . ?
C102 C103 1.329(3) . ?
C103 H103 0.9500 . ?
C103 C104 1.416(3) . ?
C104 C105 1.395(3) . ?
C104 C109 1.400(3) . ?
C105 H105 0.9500 . ?
C105 C106 1.376(3) . ?
C106 H106 0.9500 . ?
C106 C107 1.394(3) . ?
C107 H107 0.9500 . ?
C107 C108 1.356(3) . ?
C108 C109 1.427(3) . ?
C110 H110 0.9500 . ?
C110 C111 1.389(3) . ?
C111 C112 1.450(3) . ?
C111 C116 1.428(3) . ?
C112 C113 1.422(3) . ?
C113 H113 0.9500 . ?
C113 C114 1.370(3) . ?
C114 C115 1.425(3) . ?
C115 H115 0.9500 . ?
C115 C116 1.350(3) . ?
C116 H116 0.9500 . ?
C117 H11A 0.9900 . ?
C117 H11B 0.9900 . ?
C117 C118 1.509(3) . ?
C118 H11C 0.9900 . ?
C118 H11D 0.9900 . ?
C118 C119 1.519(3) . ?
C119 H11E 0.9900 . ?
C119 H11F 0.9900 . ?
C119 C120 1.527(3) . ?
C120 H12A 0.9900 . ?
C120 H12B 0.9900 . ?
C120 C121 1.517(3) . ?
C121 H12C 0.9900 . ?
C121 H12D 0.9900 . ?
C121 C122 1.526(3) . ?
C122 H12E 0.9900 . ?
C122 H12F 0.9900 . ?
C122 C123 1.520(3) . ?
C123 H12G 0.9900 . ?
C123 H12H 0.9900 . ?
C123 C124 1.525(3) . ?
C124 H12I 0.9900 . ?
C124 H12J 0.9900 . ?
C124 C125 1.504(3) . ?
C125 H12K 0.9900 . ?
C125 H12L 0.9900 . ?
C125 H12M 0.9900 . ?
C125 H12N 0.9900 . ?
C125 C126 1.553(5) . ?
C125 C129 1.604(8) . ?
C126 H12O 0.9900 . ?
C126 H12P 0.9900 . ?
C126 C127 1.516(6) . ?
C127 H12Q 0.9900 . ?
C127 H12R 0.9900 . ?
C127 C128 1.535(6) . ?
C128 H12S 0.9800 . ?
C128 H12T 0.9800 . ?
C128 H12U 0.9800 . ?
C129 H12V 0.9900 . ?
C129 H12W 0.9900 . ?
C129 C130 1.517(11) . ?
C130 H13A 0.9900 . ?
C130 H13B 0.9900 . ?
C130 C131 1.541(8) . ?
C131 H13C 0.9800 . ?
C131 H13D 0.9800 . ?
C131 H13E 0.9800 . ?
O200 H20C 0.8501 . ?
O200 H20D 0.8503 . ?
O201 H20E 0.8497 . ?
O201 H20F 0.8501 . ?

loop_
_geom_hbond_atom_site_label_D
_geom_hbond_atom_site_label_H
_geom_hbond_atom_site_label_A
_geom_hbond_distance_DH
_geom_hbond_distance_HA
_geom_hbond_distance_DA
_geom_hbond_angle_DHA
_geom_hbond_site_symmetry_A
_geom_hbond_publ_flag
N2 H2 O1 1.00(2) 1.76(2) 2.593(2) 138.4(19) . yes
N102 H102 O101 0.93(2) 1.86(2) 2.610(2) 136(2) . yes
O200 H20D O101 0.85 1.85 2.672(4) 162.4 1_655 yes

loop_
_geom_torsion_atom_site_label_1
_geom_torsion_atom_site_label_2
_geom_torsion_atom_site_label_3
_geom_torsion_atom_site_label_4
_geom_torsion
_geom_torsion_site_symmetry_1
_geom_torsion_site_symmetry_2
_geom_torsion_site_symmetry_3
_geom_torsion_site_symmetry_4
_geom_torsion_publ_flag
O1 C12 C13 C14 177.58(17) . . . . ?
O2 C14 C15 C16 179.18(17) . . . . ?
O2 C17 C18 C19 179.25(15) . . . . ?
N1 C1 C2 C3 0.1(4) . . . . ?
N2 C8 C9 N1 0.0(3) . . . . ?
N2 C8 C9 C4 179.87(17) . . . . ?
N2 C10 C11 C12 -0.7(3) . . . . ?
N2 C10 C11 C16 176.96(18) . . . . ?
C1 N1 C9 C4 -0.1(3) . . . . ?
C1 N1 C9 C8 179.70(19) . . . . ?
C1 C2 C3 C4 -0.2(4) . . . . ?
C2 C3 C4 C5 180.0(2) . . . . ?
C2 C3 C4 C9 0.2(3) . . . . ?
C3 C4 C5 C6 -179.6(2) . . . . ?
C3 C4 C9 N1 0.0(3) . . . . ?
C3 C4 C9 C8 -179.87(19) . . . . ?
C4 C5 C6 C7 -0.3(4) . . . . ?
C5 C4 C9 N1 -179.82(19) . . . . ?
C5 C4 C9 C8 0.4(3) . . . . ?
C5 C6 C7 C8 -0.1(4) . . . . ?
C6 C7 C8 N2 179.93(19) . . . . ?
C6 C7 C8 C9 0.5(3) . . . . ?
C7 C8 C9 N1 179.48(19) . . . . ?
C7 C8 C9 C4 -0.7(3) . . . . ?
C8 N2 C10 C11 -177.71(18) . . . . ?
C9 N1 C1 C2 0.1(3) . . . . ?
C9 C4 C5 C6 0.1(3) . . . . ?
C10 N2 C8 C7 -3.5(3) . . . . ?
C10 N2 C8 C9 175.95(18) . . . . ?
C10 C11 C12 O1 -0.3(3) . . . . ?
C10 C11 C12 C13 178.75(16) . . . . ?
C10 C11 C16 C15 -177.83(18) . . . . ?
C11 C12 C13 C14 -1.5(3) . . . . ?
C12 C11 C16 C15 -0.1(3) . . . . ?
C12 C13 C14 O2 -178.09(16) . . . . ?
C12 C13 C14 C15 1.0(3) . . . . ?
C13 C14 C15 C16 0.0(3) . . . . ?
C14 O2 C17 C18 177.78(15) . . . . ?
C14 C15 C16 C11 -0.4(3) . . . . ?
C16 C11 C12 O1 -177.98(17) . . . . ?
C16 C11 C12 C13 1.1(3) . . . . ?
C17 O2 C14 C13 0.7(3) . . . . ?
C17 O2 C14 C15 -178.38(16) . . . . ?
C17 C18 C19 C20 -179.71(16) . . . . ?
C18 C19 C20 C21 -178.76(16) . . . . ?
C19 C20 C21 C22 179.73(16) . . . . ?
C20 C21 C22 C23 -178.38(16) . . . . ?
C21 C22 C23 C24 -179.15(16) . . . . ?
C22 C23 C24 C25 -177.67(16) . . . . ?
C23 C24 C25 C26 178.36(16) . . . . ?
C24 C25 C26 C27 178.23(16) . . . . ?
C25 C26 C27 C28 -179.62(16) . . . . ?
O101 C112 C113 C114 177.26(18) . . . . ?
O102 C114 C115 C116 177.58(16) . . . . ?
O102 C117 C118 C119 179.10(15) . . . . ?
N101 C101 C102 C103 0.2(5) . . . . ?
N102 C108 C109 N101 -1.8(3) . . . . ?
N102 C108 C109 C104 178.55(19) . . . . ?
N102 C110 C111 C112 -1.5(3) . . . . ?
N102 C110 C111 C116 177.06(18) . . . . ?
C101 N101 C109 C104 0.5(4) . . . . ?
C101 N101 C109 C108 -179.1(2) . . . . ?
C101 C102 C103 C104 0.5(4) . . . . ?
C102 C103 C104 C105 178.8(3) . . . . ?
C102 C103 C104 C109 -0.6(4) . . . . ?
C103 C104 C105 C106 -178.2(3) . . . . ?
C103 C104 C109 N101 0.2(3) . . . . ?
C103 C104 C109 C108 179.8(2) . . . . ?
C104 C105 C106 C107 -1.9(6) . . . . ?
C105 C104 C109 N101 -179.3(2) . . . . ?
C105 C104 C109 C108 0.3(4) . . . . ?
C105 C106 C107 C108 1.1(5) . . . . ?
C106 C107 C108 N102 -179.2(3) . . . . ?
C106 C107 C108 C109 0.5(4) . . . . ?
C107 C108 C109 N101 178.5(2) . . . . ?
C107 C108 C109 C104 -1.1(3) . . . . ?
C108 N102 C110 C111 179.40(19) . . . . ?
C109 N101 C101 C102 -0.7(4) . . . . ?
C109 C104 C105 C106 1.2(5) . . . . ?
C110 N102 C108 C107 -7.8(4) . . . . ?
C110 N102 C108 C109 172.54(19) . . . . ?
C110 C111 C112 O101 0.0(3) . . . . ?
C110 C111 C112 C113 178.88(17) . . . . ?
C110 C111 C116 C115 -178.44(18) . . . . ?
C111 C112 C113 C114 -1.6(3) . . . . ?
C112 C111 C116 C115 0.1(3) . . . . ?
C112 C113 C114 O102 -176.99(17) . . . . ?
C112 C113 C114 C115 2.4(3) . . . . ?
C113 C114 C115 C116 -1.8(3) . . . . ?
C114 O102 C117 C118 173.24(15) . . . . ?
C114 C115 C116 C111 0.6(3) . . . . ?
C116 C111 C112 O101 -178.53(17) . . . . ?
C116 C111 C112 C113 0.3(3) . . . . ?
C117 O102 C114 C113 3.2(3) . . . . ?
C117 O102 C114 C115 -176.22(15) . . . . ?
C117 C118 C119 C120 178.42(15) . . . . ?
C118 C119 C120 C121 178.80(16) . . . . ?
C119 C120 C121 C122 -176.97(16) . . . . ?
C120 C121 C122 C123 177.55(16) . . . . ?
C121 C122 C123 C124 -176.12(16) . . . . ?
C122 C123 C124 C125 176.03(18) . . . . ?
C123 C124 C125 C126 -167.3(2) . . . . ?
C123 C124 C125 C129 169.3(4) . . . . ?
C124 C125 C126 C127 170.6(3) . . . . ?
C124 C125 C129 C130 87.2(7) . . . . ?
C125 C126 C127 C128 175.1(4) . . . . ?
C125 C129 C130 C131 -171.7(7) . . . . ?
